data_7719930
loop_
_publ_author_name
'Gayen, Sourav'
'Satapathi, Snigdha'
'Patel, Deepak Kumar'
'Ghosh, Sundargopal'

_publ_section_title
;
 Hydroboration via metal-bound \s(B--H) bonds in Ru-(\s-borate) complexes:
 a pathway to \h4-HBCC-\s,\p-borataallyl complexes
;
_journal_name_full 'Dalton Transactions'
_journal_paper_doi 10.1039/D5DT02484F
_journal_year 2025
_chemical_formula_sum 'C30 H24 N6 Ru2 S6'
_chemical_formula_weight 863.05
_space_group_crystal_system monoclinic
_space_group_IT_number 14
_space_group_name_Hall '-P 2ybc'
_space_group_name_H-M_alt 'P 1 21/c 1'
_atom_sites_solution_hydrogens geom
_audit_creation_method SHELXL-2019/1
_audit_update_record
;
2025-06-03 deposited with the CCDC.	2025-11-14 downloaded from the CCDC.
;
_cell_angle_alpha 90
_cell_angle_beta 105.050(4)
_cell_angle_gamma 90
_cell_formula_units_Z 4
_cell_length_a 7.7479(11)
_cell_length_b 34.145(6)
_cell_length_c 12.028(3)
_cell_measurement_reflns_used 279
_cell_measurement_temperature 150(2)
_cell_measurement_theta_max 19.5359
_cell_measurement_theta_min 3.2584
_cell_volume 3072.9(10)
_computing_structure_refinement 'SHELXL-2019/1 (Sheldrick, 2019)'
_diffrn_ambient_temperature 150(2)
_diffrn_measured_fraction_theta_full 0.986
_diffrn_measured_fraction_theta_max 0.983
_diffrn_measurement_device_type 'Bruker D8 QUEST'
_diffrn_measurement_method '\w and \f scans'
_diffrn_radiation_type MoK\a
_diffrn_radiation_wavelength 0.71073
_diffrn_reflns_av_R_equivalents 0.1753
_diffrn_reflns_av_unetI/netI 0.1804
_diffrn_reflns_Laue_measured_fraction_full 0.986
_diffrn_reflns_Laue_measured_fraction_max 0.983
_diffrn_reflns_limit_h_max 9
_diffrn_reflns_limit_h_min -9
_diffrn_reflns_limit_k_max 42
_diffrn_reflns_limit_k_min -42
_diffrn_reflns_limit_l_max 15
_diffrn_reflns_limit_l_min -14
_diffrn_reflns_number 19545
_diffrn_reflns_point_group_measured_fraction_full 0.986
_diffrn_reflns_point_group_measured_fraction_max 0.983
_diffrn_reflns_theta_full 25.242
_diffrn_reflns_theta_max 26.366
_diffrn_reflns_theta_min 2.505
_diffrn_source 'microfocus sealed tube'
_exptl_absorpt_coefficient_mu 1.425
_exptl_absorpt_correction_T_max 0.7454
_exptl_absorpt_correction_T_min 0.5943
_exptl_absorpt_correction_type multi-scan
_exptl_absorpt_process_details
;
Krause, L., Herbst-Irmer, R., Sheldrick, G. M., Stalke, D. (2015).
"Comparison of silver and molybdenum microfocus X-ray sources for
single-crystal structure determination"
J. Appl. Cryst. 48, 3-10.
doi:10.1107/S1600576714022985
;
_exptl_crystal_colour orange
_exptl_crystal_density_diffrn 1.866
_exptl_crystal_description needle
_exptl_crystal_F_000 1720
_refine_diff_density_max 0.891
_refine_diff_density_min -1.032
_refine_diff_density_rms 0.210
_refine_ls_extinction_method none
_refine_ls_goodness_of_fit_ref 1.035
_refine_ls_hydrogen_treatment constr
_refine_ls_matrix_type full
_refine_ls_number_parameters 398
_refine_ls_number_reflns 6180
_refine_ls_number_restraints 0
_refine_ls_restrained_S_all 1.035
_refine_ls_R_factor_all 0.1465
_refine_ls_R_factor_gt 0.0829
_refine_ls_shift/su_max 0.000
_refine_ls_shift/su_mean 0.000
_refine_ls_structure_factor_coef Fsqd
_refine_ls_weighting_details 'w=1/[\s^2^(Fo^2^)+(0.0122P)^2^+1.8595P] where P=(Fo^2^+2Fc^2^)/3'
_refine_ls_weighting_scheme calc
_refine_ls_wR_factor_gt 0.1561
_refine_ls_wR_factor_ref 0.1996
_reflns_Friedel_coverage 0.000
_reflns_number_gt 3448
_reflns_number_total 6180
_reflns_threshold_expression 'I > 2\s(I)'
_cod_data_source_file d5dt02484f2.cif
_cod_data_source_block DG7JNR
_cod_depositor_comments
;
The following automatic conversions were performed:

data item '_exptl_absorpt_correction_type' value 'Multi-Scan' was
changed to 'multi-scan' in accordance with the
/home/data/users/saulius/crontab/automatic-downloads/rss-feeds/RSC/lib/dictionaries/cif_core.dic
dictionary named 'cif_core.dic' version 2.4.2 last updated on
2011-04-26.

Automatic conversion script
Id: cif_fix_values 8170 2020-07-09 18:12:32Z antanas 
;
_cod_original_sg_symbol_H-M 'P 21/c'
_cod_database_code 7719930
_shelx_shelxl_version_number 2019/1
_shelx_space_group_comment
;
The symmetry employed for this shelxl refinement is uniquely defined
by the following loop, which should always be used as a source of
symmetry information in preference to the above space-group names.
They are only intended as comments.
;

loop_
_space_group_symop_operation_xyz
'x, y, z'
'-x, y+1/2, -z+1/2'
'-x, -y, -z'
'x, -y-1/2, z-1/2'

loop_
_atom_site_label
_atom_site_type_symbol
_atom_site_fract_x
_atom_site_fract_y
_atom_site_fract_z
_atom_site_U_iso_or_equiv
_atom_site_adp_type
_atom_site_occupancy
_atom_site_site_symmetry_order
_atom_site_calc_flag
_atom_site_refinement_flags_posn
_atom_site_refinement_flags_adp
_atom_site_refinement_flags_occupancy
_atom_site_disorder_assembly
_atom_site_disorder_group
C1 C 0.1976(13) 0.3039(3) 0.1838(9) 0.021(2) Uani 1 1 d . . . . .
C2 C 0.1229(16) 0.2668(3) 0.1424(10) 0.034(3) Uani 1 1 d . . . . .
H2 H 0.068304 0.251018 0.188636 0.041 Uiso 1 1 calc R U . . .
C3 C 0.1305(16) 0.2540(3) 0.0350(11) 0.036(3) Uani 1 1 d . . . . .
H3 H 0.078913 0.229648 0.005671 0.043 Uiso 1 1 calc R U . . .
C4 C 0.2144(14) 0.2773(3) -0.0290(11) 0.033(3) Uani 1 1 d . . . . .
H4 H 0.223247 0.268786 -0.102535 0.040 Uiso 1 1 calc R U . . .
C5 C 0.2835(14) 0.3119(3) 0.0131(9) 0.027(3) Uani 1 1 d . . . . .
H5 H 0.340387 0.327243 -0.033044 0.032 Uiso 1 1 calc R U . . .
C6 C 0.2868(13) 0.3572(3) 0.5907(9) 0.023(2) Uani 1 1 d . . . . .
C7 C 0.2091(15) 0.3466(4) 0.6800(11) 0.039(3) Uani 1 1 d . . . . .
H7 H 0.275081 0.331976 0.744106 0.046 Uiso 1 1 calc R U . . .
C8 C 0.0380(16) 0.3578(4) 0.6730(12) 0.042(3) Uani 1 1 d . . . . .
H8 H -0.017136 0.350612 0.731967 0.051 Uiso 1 1 calc R U . . .
C9 C -0.0567(15) 0.3799(4) 0.5782(11) 0.039(3) Uani 1 1 d . . . . .
H9 H -0.174971 0.388526 0.573274 0.047 Uiso 1 1 calc R U . . .
C10 C 0.0259(13) 0.3889(3) 0.4919(10) 0.028(3) Uani 1 1 d . . . . .
H10 H -0.038116 0.403337 0.426698 0.034 Uiso 1 1 calc R U . . .
C11 C 0.5526(13) 0.4547(3) 0.3315(11) 0.030(3) Uani 1 1 d . . . . .
C12 C 0.6200(13) 0.4942(3) 0.3513(11) 0.031(3) Uani 1 1 d . . . . .
H12 H 0.628532 0.506226 0.423756 0.037 Uiso 1 1 calc R U . . .
C13 C 0.6703(15) 0.5140(3) 0.2698(12) 0.037(3) Uani 1 1 d . . . . .
H13 H 0.719676 0.539534 0.284947 0.044 Uiso 1 1 calc R U . . .
C14 C 0.6500(15) 0.4972(4) 0.1639(12) 0.040(3) Uani 1 1 d . . . . .
H14 H 0.685531 0.511184 0.105312 0.048 Uiso 1 1 calc R U . . .
C15 C 0.5793(14) 0.4605(4) 0.1415(11) 0.034(3) Uani 1 1 d . . . . .
H15 H 0.563193 0.449667 0.066735 0.041 Uiso 1 1 calc R U . . .
C16 C 0.4708(12) 0.3913(3) -0.0393(9) 0.020(2) Uani 1 1 d . . . . .
C17 C 0.5461(14) 0.3943(3) -0.1314(11) 0.028(3) Uani 1 1 d . . . . .
H17 H 0.482157 0.406201 -0.201495 0.033 Uiso 1 1 calc R U . . .
C18 C 0.7150(14) 0.3799(3) -0.1193(11) 0.030(3) Uani 1 1 d . . . . .
H18 H 0.764588 0.380078 -0.183760 0.035 Uiso 1 1 calc R U . . .
C19 C 0.8150(15) 0.3652(4) -0.0154(10) 0.034(3) Uani 1 1 d . . . . .
H19 H 0.933947 0.356297 -0.006935 0.041 Uiso 1 1 calc R U . . .
C20 C 0.7374(14) 0.3637(3) 0.0755(10) 0.028(3) Uani 1 1 d . . . . .
H20 H 0.803835 0.353973 0.148042 0.034 Uiso 1 1 calc R U . . .
C21 C 0.6171(13) 0.3013(3) 0.3052(10) 0.027(3) Uani 1 1 d . . . . .
C22 C 0.5981(16) 0.2760(3) 0.3917(11) 0.037(3) Uani 1 1 d . . . . .
H22 H 0.559348 0.284982 0.455908 0.045 Uiso 1 1 calc R U . . .
C23 C 0.6382(16) 0.2370(4) 0.3796(10) 0.038(3) Uani 1 1 d . . . . .
H23 H 0.631230 0.218644 0.437566 0.046 Uiso 1 1 calc R U . . .
C24 C 0.6872(15) 0.2253(4) 0.2858(11) 0.035(3) Uani 1 1 d . . . . .
H24 H 0.717575 0.198707 0.277272 0.042 Uiso 1 1 calc R U . . .
C25 C 0.6925(17) 0.2522(4) 0.2028(11) 0.042(3) Uani 1 1 d . . . . .
H25 H 0.719253 0.243067 0.134565 0.050 Uiso 1 1 calc R U . . .
C26 C 0.1423(14) 0.4550(3) 0.2408(10) 0.029(3) Uani 1 1 d . . . . .
C27 C 0.1400(14) 0.4754(3) 0.1456(10) 0.028(3) Uani 1 1 d . . . . .
H27 H 0.148070 0.463212 0.076183 0.033 Uiso 1 1 calc R U . . .
C28 C 0.1251(17) 0.5155(4) 0.1554(13) 0.050(4) Uani 1 1 d . . . . .
H28 H 0.123522 0.531460 0.090558 0.060 Uiso 1 1 calc R U . . .
C29 C 0.1123(16) 0.5330(4) 0.2561(11) 0.036(3) Uani 1 1 d . . . . .
H29 H 0.105821 0.560701 0.261303 0.043 Uiso 1 1 calc R U . . .
C30 C 0.1092(17) 0.5108(4) 0.3447(12) 0.049(4) Uani 1 1 d . . . . .
H30 H 0.098466 0.522814 0.413782 0.058 Uiso 1 1 calc R U . . .
N1 N 0.2776(11) 0.3269(2) 0.1187(8) 0.023(2) Uani 1 1 d . . . . .
N2 N 0.1914(11) 0.3778(3) 0.4984(8) 0.025(2) Uani 1 1 d . . . . .
N3 N 0.5312(11) 0.4389(2) 0.2247(7) 0.023(2) Uani 1 1 d . . . . .
N4 N 0.5692(11) 0.3758(3) 0.0619(8) 0.025(2) Uani 1 1 d . . . . .
N5 N 0.6629(13) 0.2901(3) 0.2109(9) 0.034(2) Uani 1 1 d . . . . .
N6 N 0.1213(13) 0.4698(3) 0.3404(10) 0.045(3) Uani 1 1 d . . . . .
Ru1 Ru 0.40030(11) 0.38281(3) 0.17102(8) 0.0223(2) Uani 1 1 d . . . . .
Ru2 Ru 0.35594(11) 0.37266(3) 0.38200(8) 0.0228(2) Uani 1 1 d . . . . .
S1 S 0.1832(4) 0.31587(8) 0.3199(3) 0.0263(6) Uani 1 1 d . . . . .
S2 S 0.4927(4) 0.34514(9) 0.5711(3) 0.0315(7) Uani 1 1 d . . . . .
S3 S 0.5166(4) 0.43060(9) 0.4489(3) 0.0291(7) Uani 1 1 d . . . . .
S4 S 0.2672(4) 0.40652(9) -0.0233(3) 0.0282(7) Uani 1 1 d . . . . .
S5 S 0.6022(3) 0.35399(8) 0.3243(2) 0.0250(6) Uani 1 1 d . . . . .
S6 S 0.1525(3) 0.40174(8) 0.2311(2) 0.0237(6) Uani 1 1 d . . . . .

loop_
_atom_site_aniso_label
_atom_site_aniso_U_11
_atom_site_aniso_U_22
_atom_site_aniso_U_33
_atom_site_aniso_U_23
_atom_site_aniso_U_13
_atom_site_aniso_U_12
C1 0.023(5) 0.020(6) 0.017(6) -0.005(5) 0.002(4) -0.006(4)
C2 0.051(7) 0.032(7) 0.022(7) -0.007(5) 0.013(6) -0.010(6)
C3 0.055(8) 0.021(6) 0.035(8) -0.004(6) 0.017(6) -0.005(6)
C4 0.027(6) 0.038(7) 0.030(7) -0.013(6) -0.001(5) -0.011(5)
C5 0.031(6) 0.030(7) 0.020(6) 0.005(5) 0.007(5) -0.008(5)
C6 0.027(6) 0.019(6) 0.021(6) -0.003(5) 0.004(5) 0.000(4)
C7 0.034(7) 0.056(9) 0.031(7) 0.002(6) 0.018(6) -0.006(6)
C8 0.037(7) 0.053(9) 0.042(8) -0.010(7) 0.019(6) -0.015(6)
C9 0.024(6) 0.053(9) 0.047(8) 0.003(7) 0.021(6) 0.010(6)
C10 0.023(5) 0.025(6) 0.035(7) 0.005(5) 0.005(5) 0.002(5)
C11 0.012(5) 0.025(6) 0.045(8) -0.010(6) -0.005(5) 0.001(4)
C12 0.024(6) 0.022(6) 0.039(8) -0.004(6) -0.007(5) 0.006(5)
C13 0.037(7) 0.016(6) 0.058(9) -0.003(6) 0.014(6) -0.005(5)
C14 0.029(6) 0.030(7) 0.059(10) 0.015(7) 0.007(6) -0.011(5)
C15 0.023(6) 0.045(8) 0.034(7) 0.002(6) 0.007(5) 0.002(5)
C16 0.017(5) 0.021(6) 0.023(6) -0.007(5) 0.006(4) -0.013(4)
C17 0.026(6) 0.014(6) 0.044(8) -0.004(5) 0.009(5) 0.001(4)
C18 0.037(6) 0.019(6) 0.041(7) 0.005(5) 0.024(6) -0.004(5)
C19 0.024(6) 0.039(7) 0.035(7) -0.016(6) -0.001(5) -0.005(5)
C20 0.030(6) 0.022(6) 0.030(7) 0.005(5) 0.003(5) -0.009(5)
C21 0.017(5) 0.023(6) 0.041(8) -0.001(5) 0.008(5) 0.003(4)
C22 0.054(8) 0.030(7) 0.035(8) -0.004(6) 0.022(6) 0.021(6)
C23 0.053(8) 0.037(7) 0.024(7) 0.014(6) 0.010(6) 0.018(6)
C24 0.040(7) 0.031(7) 0.032(7) -0.004(6) 0.004(6) 0.016(6)
C25 0.058(8) 0.040(8) 0.027(7) 0.000(6) 0.011(6) 0.017(7)
C26 0.026(6) 0.035(7) 0.025(7) 0.004(5) 0.006(5) 0.010(5)
C27 0.037(6) 0.023(6) 0.023(6) 0.008(5) 0.008(5) 0.019(5)
C28 0.055(9) 0.044(9) 0.049(9) 0.018(7) 0.009(7) 0.016(7)
C29 0.044(7) 0.022(7) 0.039(8) -0.011(6) 0.004(6) -0.002(5)
C30 0.050(8) 0.041(8) 0.045(9) -0.023(7) -0.006(7) 0.026(7)
N1 0.027(5) 0.014(5) 0.031(6) -0.004(4) 0.015(4) -0.001(4)
N2 0.024(4) 0.028(5) 0.023(5) -0.013(4) 0.008(4) -0.004(4)
N3 0.027(5) 0.021(5) 0.017(5) -0.002(4) -0.002(4) -0.002(4)
N4 0.018(4) 0.033(6) 0.024(5) -0.001(4) 0.009(4) -0.001(4)
N5 0.048(6) 0.027(6) 0.033(6) -0.005(5) 0.021(5) 0.006(5)
N6 0.042(6) 0.053(8) 0.041(7) 0.000(6) 0.014(5) 0.008(5)
Ru1 0.0223(4) 0.0231(5) 0.0223(5) 0.0002(4) 0.0071(4) -0.0015(4)
Ru2 0.0240(4) 0.0240(5) 0.0207(5) -0.0012(4) 0.0065(4) 0.0015(4)
S1 0.0345(15) 0.0202(15) 0.0284(16) -0.0008(12) 0.0160(13) -0.0049(12)
S2 0.0257(14) 0.0444(19) 0.0251(17) 0.0044(14) 0.0077(12) 0.0078(13)
S3 0.0295(15) 0.0305(17) 0.0256(16) -0.0047(13) 0.0039(12) 0.0003(12)
S4 0.0286(14) 0.0306(17) 0.0264(16) 0.0054(13) 0.0088(12) 0.0023(12)
S5 0.0231(13) 0.0267(16) 0.0243(15) -0.0018(13) 0.0043(11) 0.0019(11)
S6 0.0232(13) 0.0198(14) 0.0267(16) -0.0013(12) 0.0039(12) 0.0019(11)

loop_
_atom_type_symbol
_atom_type_description
_atom_type_scat_dispersion_real
_atom_type_scat_dispersion_imag
_atom_type_scat_source
C C 0.0033 0.0016 'International Tables Vol C Tables 4.2.6.8 and 6.1.1.4'
H H 0.0000 0.0000 'International Tables Vol C Tables 4.2.6.8 and 6.1.1.4'
N N 0.0061 0.0033 'International Tables Vol C Tables 4.2.6.8 and 6.1.1.4'
Ru Ru -1.2594 0.8363 'International Tables Vol C Tables 4.2.6.8 and 6.1.1.4'
S S 0.1246 0.1234 'International Tables Vol C Tables 4.2.6.8 and 6.1.1.4'

loop_
_geom_angle_atom_site_label_1
_geom_angle_atom_site_label_2
_geom_angle_atom_site_label_3
_geom_angle
_geom_angle_site_symmetry_1
_geom_angle_site_symmetry_3
_geom_angle_publ_flag
N1 C1 C2 120.9(9) . . ?
N1 C1 S1 124.1(8) . . ?
C2 C1 S1 115.0(8) . . ?
C3 C2 C1 119.8(11) . . ?
C2 C3 C4 118.7(11) . . ?
C5 C4 C3 119.7(11) . . ?
C4 C5 N1 124.7(10) . . ?
N2 C6 C7 120.4(10) . . ?
N2 C6 S2 109.8(8) . . ?
C7 C6 S2 129.7(9) . . ?
C8 C7 C6 119.0(12) . . ?
C7 C8 C9 119.7(12) . . ?
C10 C9 C8 118.8(10) . . ?
N2 C10 C9 121.4(11) . . ?
N3 C11 C12 118.4(11) . . ?
N3 C11 S3 125.4(8) . . ?
C12 C11 S3 116.1(9) . . ?
C13 C12 C11 121.1(12) . . ?
C12 C13 C14 119.2(11) . . ?
C15 C14 C13 120.8(12) . . ?
C14 C15 N3 121.4(12) . . ?
N4 C16 C17 119.3(9) . . ?
N4 C16 S4 109.5(7) . . ?
C17 C16 S4 131.0(9) . . ?
C18 C17 C16 118.5(11) . . ?
C17 C18 C19 121.5(11) . . ?
C20 C19 C18 118.2(10) . . ?
N4 C20 C19 120.3(11) . . ?
N5 C21 C22 124.2(10) . . ?
N5 C21 S5 115.7(8) . . ?
C22 C21 S5 119.9(9) . . ?
C23 C22 C21 116.8(11) . . ?
C24 C23 C22 119.7(12) . . ?
C23 C24 C25 118.9(11) . . ?
N5 C25 C24 124.5(12) . . ?
C27 C26 N6 126.1(11) . . ?
C27 C26 S6 117.1(9) . . ?
N6 C26 S6 116.5(9) . . ?
C26 C27 C28 115.2(11) . . ?
C27 C28 C29 122.2(13) . . ?
C30 C29 C28 118.9(12) . . ?
C29 C30 N6 122.0(12) . . ?
C1 N1 C5 116.2(9) . . ?
C1 N1 Ru1 125.0(7) . . ?
C5 N1 Ru1 118.7(7) . . ?
C10 N2 C6 120.8(9) . . ?
C10 N2 Ru2 136.2(8) . . ?
C6 N2 Ru2 101.7(6) . . ?
C11 N3 C15 119.1(10) . . ?
C11 N3 Ru1 124.0(7) . . ?
C15 N3 Ru1 116.7(7) . . ?
C20 N4 C16 122.0(9) . . ?
C20 N4 Ru1 135.1(8) . . ?
C16 N4 Ru1 102.6(6) . . ?
C25 N5 C21 115.8(10) . . ?
C26 N6 C30 115.4(11) . . ?
N4 Ru1 N1 90.9(3) . . ?
N4 Ru1 N3 88.2(3) . . ?
N1 Ru1 N3 178.6(3) . . ?
N4 Ru1 S5 92.7(3) . . ?
N1 Ru1 S5 90.7(3) . . ?
N3 Ru1 S5 88.3(2) . . ?
N4 Ru1 S6 158.9(3) . . ?
N1 Ru1 S6 90.0(2) . . ?
N3 Ru1 S6 91.2(2) . . ?
S5 Ru1 S6 108.39(10) . . ?
N4 Ru1 S4 67.3(3) . . ?
N1 Ru1 S4 88.2(3) . . ?
N3 Ru1 S4 92.3(2) . . ?
S5 Ru1 S4 160.00(10) . . ?
S6 Ru1 S4 91.58(10) . . ?
N4 Ru1 Ru2 146.7(2) . . ?
N1 Ru1 Ru2 90.4(2) . . ?
N3 Ru1 Ru2 89.8(2) . . ?
S5 Ru1 Ru2 54.04(7) . . ?
S6 Ru1 Ru2 54.35(7) . . ?
S4 Ru1 Ru2 145.91(7) . . ?
N2 Ru2 S5 155.8(3) . . ?
N2 Ru2 S6 94.5(3) . . ?
S5 Ru2 S6 109.66(11) . . ?
N2 Ru2 S1 83.6(2) . . ?
S5 Ru2 S1 97.12(10) . . ?
S6 Ru2 S1 83.62(10) . . ?
N2 Ru2 S3 93.4(2) . . ?
S5 Ru2 S3 85.95(10) . . ?
S6 Ru2 S3 95.72(10) . . ?
S1 Ru2 S3 176.90(10) . . ?
N2 Ru2 S2 66.9(3) . . ?
S5 Ru2 S2 88.89(10) . . ?
S6 Ru2 S2 161.40(10) . . ?
S1 Ru2 S2 92.99(11) . . ?
S3 Ru2 S2 86.68(11) . . ?
N2 Ru2 Ru1 149.3(3) . . ?
S5 Ru2 Ru1 54.80(8) . . ?
S6 Ru2 Ru1 54.86(7) . . ?
S1 Ru2 Ru1 90.46(8) . . ?
S3 Ru2 Ru1 91.63(8) . . ?
S2 Ru2 Ru1 143.66(7) . . ?
C1 S1 Ru2 108.9(4) . . ?
C6 S2 Ru2 80.9(4) . . ?
C11 S3 Ru2 107.7(4) . . ?
C16 S4 Ru1 80.5(4) . . ?
C21 S5 Ru2 113.5(3) . . ?
C21 S5 Ru1 111.9(4) . . ?
Ru2 S5 Ru1 71.15(8) . . ?
C26 S6 Ru2 114.3(4) . . ?
C26 S6 Ru1 110.6(3) . . ?
Ru2 S6 Ru1 70.79(8) . . ?

loop_
_geom_bond_atom_site_label_1
_geom_bond_atom_site_label_2
_geom_bond_distance
_geom_bond_site_symmetry_2
_geom_bond_publ_flag
C1 N1 1.366(13) . ?
C1 C2 1.428(14) . ?
C1 S1 1.719(10) . ?
C2 C3 1.379(16) . ?
C3 C4 1.381(16) . ?
C4 C5 1.343(15) . ?
C5 N1 1.381(13) . ?
C6 N2 1.358(13) . ?
C6 C7 1.408(15) . ?
C6 S2 1.722(10) . ?
C7 C8 1.360(16) . ?
C8 C9 1.406(18) . ?
C9 C10 1.388(15) . ?
C10 N2 1.320(13) . ?
C11 N3 1.362(14) . ?
C11 C12 1.444(15) . ?
C11 S3 1.719(13) . ?
C12 C13 1.330(16) . ?
C13 C14 1.369(18) . ?
C14 C15 1.367(16) . ?
C15 N3 1.370(14) . ?
C16 N4 1.364(13) . ?
C16 C17 1.385(15) . ?
C16 S4 1.719(10) . ?
C17 C18 1.370(14) . ?
C18 C19 1.383(16) . ?
C19 C20 1.379(15) . ?
C20 N4 1.336(13) . ?
C21 N5 1.330(14) . ?
C21 C22 1.390(16) . ?
C21 S5 1.820(11) . ?
C22 C23 1.382(16) . ?
C23 C24 1.342(16) . ?
C24 C25 1.365(17) . ?
C25 N5 1.321(15) . ?
C26 C27 1.336(15) . ?
C26 N6 1.348(15) . ?
C26 S6 1.826(12) . ?
C27 C28 1.380(16) . ?
C28 C29 1.377(18) . ?
C29 C30 1.314(18) . ?
C30 N6 1.405(16) . ?
N1 Ru1 2.151(8) . ?
N2 Ru2 2.132(8) . ?
N3 Ru1 2.185(8) . ?
N4 Ru1 2.094(8) . ?
Ru1 S5 2.306(3) . ?
Ru1 S6 2.312(3) . ?
Ru1 S4 2.435(3) . ?
Ru1 Ru2 2.6704(13) . ?
Ru2 S5 2.284(3) . ?
Ru2 S6 2.298(3) . ?
Ru2 S1 2.364(3) . ?
Ru2 S3 2.365(3) . ?
Ru2 S2 2.434(3) . ?
